data_7700450
loop_
_publ_author_name
'Stetsiuk, Oleh'
'Petrusenko, Svitlana R.'
'Sorace, Lorenzo'
'Lupan, Alexandru'
'Attia, Amr A. A.'
'Kokozay, Vladimir N.'
'El-Ghayoury, Abdelkrim'
'Avarvari, Narcis'

_publ_section_title
;
 Versatile coordination behaviour of the chloro-tetrazine-picolylamine
 ligand: mixed-valence binuclear Cu(i)/Cu(ii) complexes.
;
_journal_issue 31
_journal_name_full 'Dalton transactions (Cambridge, England : 2003)'
_journal_page_first 11966
_journal_page_last 11977
_journal_paper_doi 10.1039/c9dt02379h
_journal_volume 48
_journal_year 2019
_chemical_formula_moiety 'C16 H14 Cl4 Cu N12, 2(C2 H3 N)'
_chemical_formula_sum 'C20 H20 Cl4 Cu N14'
_chemical_formula_weight 661.85
_space_group_crystal_system triclinic
_space_group_IT_number 2
_space_group_name_Hall '-P 1'
_space_group_name_H-M_alt 'P -1'
_symmetry_space_group_name_Hall '-P 1'
_symmetry_space_group_name_H-M 'P -1'
_atom_sites_solution_hydrogens geom
_audit_creation_method SHELXL-2016/4
_audit_update_record
;
2018-06-19 deposited with the CCDC.    2019-07-04 downloaded from the CCDC.
;
_cell_angle_alpha 82.662(7)
_cell_angle_beta 67.773(8)
_cell_angle_gamma 79.566(7)
_cell_formula_units_Z 1
_cell_length_a 8.1726(7)
_cell_length_b 8.7426(7)
_cell_length_c 10.3892(8)
_cell_measurement_reflns_used 3709
_cell_measurement_temperature 150.00(10)
_cell_measurement_theta_max 72.2250
_cell_measurement_theta_min 4.5830
_cell_volume 674.35(10)
_computing_cell_refinement 'CrysAlisPro 1.171.38.41r (Rigaku OD, 2015)'
_computing_data_collection 'CrysAlisPro 1.171.38.41r (Rigaku OD, 2015)'
_computing_data_reduction 'CrysAlisPro 1.171.38.41r (Rigaku OD, 2015)'
_computing_molecular_graphics 'DIAMOND 3.2k (Crystal Impact GbR, 2014)'
_computing_publication_material 'WinGX publication routines (Farrugia, 1999)'
_computing_structure_refinement 'SHELXL-2016/4 (Sheldrick, 2016)'
_computing_structure_solution 'SHELXL-97 (Sheldrick, 1997)'
_diffrn_ambient_temperature 150.00(10)
_diffrn_detector_area_resol_mean 5.1990
_diffrn_measured_fraction_theta_full 0.982
_diffrn_measured_fraction_theta_max 0.951
_diffrn_measurement_device_type 'SuperNova, Single source at offset, AtlasS2'
_diffrn_measurement_method '\w scans'
_diffrn_radiation_monochromator mirror
_diffrn_radiation_source 'SuperNova(Cu) micro-focus sealed X-ray Source'
_diffrn_radiation_type CuK\a
_diffrn_radiation_wavelength 1.54184
_diffrn_reflns_av_R_equivalents 0.0254
_diffrn_reflns_av_unetI/netI 0.0262
_diffrn_reflns_Laue_measured_fraction_full 0.982
_diffrn_reflns_Laue_measured_fraction_max 0.951
_diffrn_reflns_limit_h_max 9
_diffrn_reflns_limit_h_min -9
_diffrn_reflns_limit_k_max 9
_diffrn_reflns_limit_k_min -10
_diffrn_reflns_limit_l_max 12
_diffrn_reflns_limit_l_min -12
_diffrn_reflns_number 4299
_diffrn_reflns_point_group_measured_fraction_full 0.982
_diffrn_reflns_point_group_measured_fraction_max 0.951
_diffrn_reflns_theta_full 70.000
_diffrn_reflns_theta_max 72.694
_diffrn_reflns_theta_min 4.608
_exptl_absorpt_coefficient_mu 5.140
_exptl_absorpt_correction_T_max 1.00000
_exptl_absorpt_correction_T_min 0.47116
_exptl_absorpt_correction_type multi-scan
_exptl_absorpt_process_details
;
CrysAlisPro 1.171.38.41r (Rigaku Oxford Diffraction, 2015)
Empirical absorption correction using spherical harmonics,
 implemented in SCALE3 ABSPACK scaling algorithm.
;
_exptl_crystal_colour yellow
_exptl_crystal_density_diffrn 1.630
_exptl_crystal_description plate
_exptl_crystal_F_000 335
_refine_diff_density_max 0.725
_refine_diff_density_min -1.185
_refine_diff_density_rms 0.154
_refine_ls_extinction_method none
_refine_ls_goodness_of_fit_ref 1.122
_refine_ls_hydrogen_treatment constr
_refine_ls_matrix_type full
_refine_ls_number_parameters 179
_refine_ls_number_reflns 2546
_refine_ls_number_restraints 0
_refine_ls_restrained_S_all 1.122
_refine_ls_R_factor_all 0.0494
_refine_ls_R_factor_gt 0.0466
_refine_ls_shift/su_max 0.000
_refine_ls_shift/su_mean 0.000
_refine_ls_structure_factor_coef Fsqd
_refine_ls_weighting_details 'w=1/[\s^2^(Fo^2^)+(0.0767P)^2^+0.9485P] where P=(Fo^2^+2Fc^2^)/3'
_refine_ls_weighting_scheme calc
_refine_ls_wR_factor_gt 0.1204
_refine_ls_wR_factor_ref 0.1236
_reflns_Friedel_coverage 0.000
_reflns_number_gt 2484
_reflns_number_total 2546
_reflns_threshold_expression 'I > 2\s(I)'
_cod_data_source_file c9dt02379h2.cif
_cod_data_source_block shelx_CCDC2
_cod_depositor_comments 'Adding full bibliography for 7700448--7700452.cif.'
_cod_database_code 7700450
_shelx_shelxl_version_number 2016/4
_shelx_space_group_comment
;
The symmetry employed for this shelxl refinement is uniquely defined
by the following loop, which should always be used as a source of
symmetry information in preference to the above space-group names.
They are only intended as comments.
;

loop_
_space_group_symop_operation_xyz
'x, y, z'
'-x, -y, -z'

loop_
_atom_site_label
_atom_site_type_symbol
_atom_site_fract_x
_atom_site_fract_y
_atom_site_fract_z
_atom_site_U_iso_or_equiv
_atom_site_adp_type
_atom_site_occupancy
_atom_site_site_symmetry_order
_atom_site_calc_flag
_atom_site_refinement_flags_posn
_atom_site_refinement_flags_adp
_atom_site_refinement_flags_occupancy
C1 C 0.4004(3) 0.1942(3) 0.6049(3) 0.0113(5) Uani 1 1 d . . .
H1 H 0.481816 0.195207 0.647483 0.014 Uiso 1 1 calc R U .
C2 C 0.3149(3) 0.0659(3) 0.6306(3) 0.0136(5) Uani 1 1 d . . .
H2 H 0.337178 -0.017824 0.689430 0.016 Uiso 1 1 calc R U .
C3 C 0.1936(4) 0.0648(3) 0.5659(3) 0.0158(6) Uani 1 1 d . . .
H3 H 0.133463 -0.020329 0.580471 0.019 Uiso 1 1 calc R U .
C4 C 0.1641(3) 0.1920(3) 0.4799(3) 0.0129(5) Uani 1 1 d . . .
H4 H 0.083021 0.193691 0.436374 0.015 Uiso 1 1 calc R U .
C5 C 0.2558(3) 0.3169(3) 0.4586(3) 0.0080(5) Uani 1 1 d . . .
C6 C 0.2217(3) 0.4572(3) 0.3667(3) 0.0109(5) Uani 1 1 d . . .
H6A H 0.181139 0.424429 0.299436 0.013 Uiso 1 1 calc R U .
H6B H 0.126032 0.530705 0.423818 0.013 Uiso 1 1 calc R U .
C7 C 0.5161(4) 0.4712(3) 0.1833(3) 0.0098(5) Uani 1 1 d . . .
C8 C 0.7969(4) 0.3541(3) -0.0062(3) 0.0136(5) Uani 1 1 d . . .
C9 C 0.2220(8) 0.1131(5) 1.0926(5) 0.0528(12) Uani 1 1 d . . .
H9A H 0.324131 0.166920 1.051175 0.079 Uiso 1 1 calc R U .
H9B H 0.121400 0.182973 1.146762 0.079 Uiso 1 1 calc R U .
H9C H 0.195010 0.076653 1.020537 0.079 Uiso 1 1 calc R U .
C10 C 0.2603(4) -0.0179(3) 1.1816(3) 0.0199(6) Uani 1 1 d . . .
N1 N 0.3722(3) 0.3185(2) 0.5212(2) 0.0071(4) Uani 1 1 d . . .
N2 N 0.3768(3) 0.5368(2) 0.2917(2) 0.0090(4) Uani 1 1 d . . .
H7 H 0.380147 0.626094 0.316285 0.011 Uiso 1 1 calc R U .
N3 N 0.6794(3) 0.2586(3) 0.0671(2) 0.0153(5) Uani 1 1 d . . .
N4 N 0.5307(3) 0.3201(3) 0.1653(2) 0.0132(5) Uani 1 1 d . . .
N5 N 0.6282(3) 0.5706(3) 0.0984(2) 0.0148(5) Uani 1 1 d . . .
N6 N 0.7737(3) 0.5084(3) -0.0003(2) 0.0167(5) Uani 1 1 d . . .
N7 N 0.2859(4) -0.1210(3) 1.2525(3) 0.0256(6) Uani 1 1 d . . .
CL1 Cl 0.23433(7) 0.64031(7) 0.63301(6) 0.01075(18) Uani 1 1 d . . .
CL2 Cl 0.99038(9) 0.27642(9) -0.13068(7) 0.0230(2) Uani 1 1 d . . .
CU1 Cu 0.500000 0.500000 0.500000 0.00458(18) Uani 1 2 d S . P

loop_
_atom_site_aniso_label
_atom_site_aniso_U_11
_atom_site_aniso_U_22
_atom_site_aniso_U_33
_atom_site_aniso_U_23
_atom_site_aniso_U_13
_atom_site_aniso_U_12
C1 0.0122(12) 0.0074(12) 0.0137(12) -0.0028(9) -0.0045(10) 0.0015(9)
C2 0.0117(12) 0.0053(12) 0.0170(13) -0.0014(10) 0.0005(10) 0.0030(9)
C3 0.0114(13) 0.0078(12) 0.0253(14) -0.0062(10) -0.0004(11) -0.0045(10)
C4 0.0090(12) 0.0112(12) 0.0197(13) -0.0069(10) -0.0042(10) -0.0026(9)
C5 0.0033(11) 0.0094(12) 0.0101(11) -0.0046(9) -0.0002(9) 0.0001(9)
C6 0.0077(12) 0.0119(13) 0.0149(12) -0.0019(10) -0.0060(10) -0.0010(9)
C7 0.0120(12) 0.0095(12) 0.0081(11) -0.0002(9) -0.0049(10) 0.0003(9)
C8 0.0132(13) 0.0171(14) 0.0110(12) -0.0037(10) -0.0056(10) 0.0014(10)
C9 0.093(4) 0.0205(19) 0.054(3) 0.0152(18) -0.043(3) -0.006(2)
C10 0.0275(16) 0.0114(14) 0.0259(15) -0.0029(12) -0.0155(13) -0.0014(11)
N1 0.0058(10) 0.0048(10) 0.0095(10) -0.0029(7) -0.0009(8) -0.0005(7)
N2 0.0098(10) 0.0055(10) 0.0107(10) -0.0019(8) -0.0022(8) -0.0006(8)
N3 0.0173(12) 0.0143(11) 0.0147(11) -0.0069(9) -0.0061(9) 0.0015(9)
N4 0.0173(12) 0.0110(11) 0.0114(11) -0.0038(8) -0.0039(9) -0.0031(9)
N5 0.0163(12) 0.0103(11) 0.0122(11) 0.0024(8) -0.0002(9) -0.0010(9)
N6 0.0166(12) 0.0153(12) 0.0118(11) 0.0009(9) 0.0005(9) -0.0004(9)
N7 0.0346(15) 0.0153(13) 0.0336(15) -0.0017(11) -0.0227(13) 0.0025(11)
CL1 0.0054(3) 0.0090(3) 0.0159(3) -0.0056(2) -0.0017(2) 0.0025(2)
CL2 0.0138(4) 0.0302(4) 0.0209(4) -0.0131(3) -0.0013(3) 0.0039(3)
CU1 0.0029(3) 0.0017(3) 0.0091(3) -0.00206(18) -0.0018(2) 0.00020(19)

loop_
_atom_type_symbol
_atom_type_description
_atom_type_scat_dispersion_real
_atom_type_scat_dispersion_imag
_atom_type_scat_source
C C 0.0181 0.0091 'International Tables Vol C Tables 4.2.6.8 and 6.1.1.4'
H H 0.0000 0.0000 'International Tables Vol C Tables 4.2.6.8 and 6.1.1.4'
N N 0.0311 0.0180 'International Tables Vol C Tables 4.2.6.8 and 6.1.1.4'
Cl Cl 0.3639 0.7018 'International Tables Vol C Tables 4.2.6.8 and 6.1.1.4'
Cu Cu -1.9646 0.5888 'International Tables Vol C Tables 4.2.6.8 and 6.1.1.4'

loop_
_geom_angle_atom_site_label_1
_geom_angle_atom_site_label_2
_geom_angle_atom_site_label_3
_geom_angle
_geom_angle_site_symmetry_1
_geom_angle_site_symmetry_3
N1 C1 C2 123.3(2) . .
N1 C1 H1 118.4 . .
C2 C1 H1 118.4 . .
C1 C2 C3 118.1(2) . .
C1 C2 H2 121.0 . .
C3 C2 H2 121.0 . .
C4 C3 C2 118.9(2) . .
C4 C3 H3 120.5 . .
C2 C3 H3 120.5 . .
C3 C4 C5 119.7(3) . .
C3 C4 H4 120.2 . .
C5 C4 H4 120.2 . .
N1 C5 C4 121.5(2) . .
N1 C5 C6 118.6(2) . .
C4 C5 C6 119.9(2) . .
N2 C6 C5 114.4(2) . .
N2 C6 H6A 108.7 . .
C5 C6 H6A 108.7 . .
N2 C6 H6B 108.7 . .
C5 C6 H6B 108.7 . .
H6A C6 H6B 107.6 . .
N4 C7 N2 119.4(2) . .
N4 C7 N5 125.3(2) . .
N2 C7 N5 115.3(2) . .
N3 C8 N6 126.5(3) . .
N3 C8 CL2 117.8(2) . .
N6 C8 CL2 115.6(2) . .
C10 C9 H9A 109.5 . .
C10 C9 H9B 109.5 . .
H9A C9 H9B 109.5 . .
C10 C9 H9C 109.5 . .
H9A C9 H9C 109.5 . .
H9B C9 H9C 109.5 . .
N7 C10 C9 178.2(4) . .
C5 N1 C1 118.5(2) . .
C5 N1 CU1 122.90(17) . .
C1 N1 CU1 118.55(17) . .
C7 N2 C6 120.7(2) . .
C7 N2 H7 119.6 . .
C6 N2 H7 119.6 . .
N4 N3 C8 117.1(2) . .
N3 N4 C7 116.6(2) . .
N6 N5 C7 116.9(2) . .
N5 N6 C8 116.7(2) . .
N1 CU1 N1 180.0 . 2_666
N1 CU1 CL1 90.56(6) . 2_666
N1 CU1 CL1 89.44(6) 2_666 2_666
N1 CU1 CL1 89.44(6) . .
N1 CU1 CL1 90.56(6) 2_666 .
CL1 CU1 CL1 180.0 2_666 .

loop_
_geom_bond_atom_site_label_1
_geom_bond_atom_site_label_2
_geom_bond_distance
_geom_bond_site_symmetry_2
C1 N1 1.345(3) .
C1 C2 1.372(4) .
C1 H1 0.9300 .
C2 C3 1.394(4) .
C2 H2 0.9300 .
C3 C4 1.381(4) .
C3 H3 0.9300 .
C4 C5 1.382(4) .
C4 H4 0.9300 .
C5 N1 1.343(3) .
C5 C6 1.508(3) .
C6 N2 1.460(3) .
C6 H6A 0.9700 .
C6 H6B 0.9700 .
C7 N4 1.336(4) .
C7 N2 1.360(3) .
C7 N5 1.362(3) .
C8 N3 1.332(4) .
C8 N6 1.334(4) .
C8 CL2 1.709(3) .
C9 C10 1.444(4) .
C9 H9A 0.9600 .
C9 H9B 0.9600 .
C9 H9C 0.9600 .
C10 N7 1.130(4) .
N1 CU1 1.998(2) .
N2 H7 0.8600 .
N3 N4 1.331(3) .
N5 N6 1.322(3) .
CL1 CU1 2.3080(6) .
CU1 N1 1.998(2) 2_666
CU1 CL1 2.3080(6) 2_666
